data_2236616
loop_
_publ_author_name
'Ghorbani, Mohammad Hassan'

_publ_section_title
;
 2-Methylsulfanyl-1<i>H</i>-perimidin-3-ium iodide
;
_journal_coeditor_code SJ5260
_journal_issue 9
_journal_name_full 'Acta Crystallographica Section E'
_journal_page_first o2605
_journal_paper_doi 10.1107/S1600536812033697
_journal_volume 68
_journal_year 2012
_chemical_formula_iupac 'C12 H11 N2 S +, I -'
_chemical_formula_moiety 'C12 H11 N2 S +, I -'
_chemical_formula_sum 'C12 H11 I N2 S'
_chemical_formula_weight 342.19
_chemical_name_common 2-methylthioperimidiniumiodide
_chemical_name_systematic
;
2-Methylsulfanyl-1<i>H</i>-perimidin-3-ium iodide
;
_space_group_IT_number 14
_symmetry_cell_setting monoclinic
_symmetry_space_group_name_Hall '-P 2ybc'
_symmetry_space_group_name_H-M 'P 1 21/c 1'
_atom_sites_solution_hydrogens geom
_atom_sites_solution_primary direct
_atom_sites_solution_secondary difmap
_audit_creation_method SHELXL-97
_cell_angle_alpha 90.00
_cell_angle_beta 95.90(3)
_cell_angle_gamma 90.00
_cell_formula_units_Z 4
_cell_length_a 7.0107(14)
_cell_length_b 8.8968(18)
_cell_length_c 19.520(4)
_cell_measurement_reflns_used 3266
_cell_measurement_temperature 298(2)
_cell_measurement_theta_max 29.21
_cell_measurement_theta_min 2.10
_cell_volume 1211.1(4)
_computing_cell_refinement 'X-AREA (Stoe & Cie, 2005)'
_computing_data_collection 'X-AREA (Stoe & Cie, 2005)'
_computing_data_reduction 'X-RED32 (Stoe & Cie, 2005)'
_computing_molecular_graphics 'ORTEP-3 for Windows (Farrugia, 1997)'
_computing_publication_material 'WinGX (Farrugia, 1999)'
_computing_structure_refinement 'SHELXL97 (Sheldrick, 2008)'
_computing_structure_solution 'SHELXS97 (Sheldrick, 2008)'
_diffrn_ambient_temperature 298(2)
_diffrn_detector_area_resol_mean '0.15 '
_diffrn_measured_fraction_theta_full 0.991
_diffrn_measured_fraction_theta_max 0.991
_diffrn_measurement_device_type 'Stoe IPDS 2T'
_diffrn_measurement_method 'rotation method'
_diffrn_radiation_monochromator graphite
_diffrn_radiation_source 'fine-focus sealed tube'
_diffrn_radiation_type MoK\a
_diffrn_radiation_wavelength 0.71073
_diffrn_reflns_av_R_equivalents 0.0525
_diffrn_reflns_av_sigmaI/netI 0.0562
_diffrn_reflns_limit_h_max 9
_diffrn_reflns_limit_h_min -9
_diffrn_reflns_limit_k_max 10
_diffrn_reflns_limit_k_min -12
_diffrn_reflns_limit_l_max 23
_diffrn_reflns_limit_l_min -26
_diffrn_reflns_number 8695
_diffrn_reflns_theta_full 29.21
_diffrn_reflns_theta_max 29.21
_diffrn_reflns_theta_min 2.10
_diffrn_standards_number 0
_exptl_absorpt_coefficient_mu 2.790
_exptl_absorpt_correction_T_max 0.7678
_exptl_absorpt_correction_T_min 0.6054
_exptl_absorpt_correction_type numerical
_exptl_absorpt_process_details '(X-RED32; Stoe & Cie, 2005)'
_exptl_crystal_colour green
_exptl_crystal_density_diffrn 1.877
_exptl_crystal_density_method 'not measured'
_exptl_crystal_description plate
_exptl_crystal_F_000 664
_exptl_crystal_size_max 0.20
_exptl_crystal_size_mid 0.17
_exptl_crystal_size_min 0.10
_refine_diff_density_max 0.984
_refine_diff_density_min -0.471
_refine_ls_extinction_method none
_refine_ls_goodness_of_fit_ref 1.109
_refine_ls_hydrogen_treatment mixed
_refine_ls_matrix_type full
_refine_ls_number_parameters 152
_refine_ls_number_reflns 3266
_refine_ls_number_restraints 1
_refine_ls_restrained_S_all 1.109
_refine_ls_R_factor_all 0.0837
_refine_ls_R_factor_gt 0.0444
_refine_ls_shift/su_max 0.001
_refine_ls_shift/su_mean 0.000
_refine_ls_structure_factor_coef Fsqd
_refine_ls_weighting_details 'calc w=1/[\s^2^(Fo^2^)+(0.0351P)^2^+0.0203P] where P=(Fo^2^+2Fc^2^)/3'
_refine_ls_weighting_scheme calc
_refine_ls_wR_factor_gt 0.0859
_refine_ls_wR_factor_ref 0.0936
_reflns_number_gt 2151
_reflns_number_total 3266
_reflns_threshold_expression I>2\s(I)
_cod_data_source_file sj5260.cif
_cod_data_source_block I
_cod_original_sg_symbol_H-M 'P 21/c'
_cod_database_code 2236616
_cod_database_fobs_code 2236616

loop_
_symmetry_equiv_pos_as_xyz
'x, y, z'
'-x, y+1/2, -z+1/2'
'-x, -y, -z'
'x, -y-1/2, z-1/2'

loop_
_atom_site_type_symbol
_atom_site_label
_atom_site_fract_x
_atom_site_fract_y
_atom_site_fract_z
_atom_site_U_iso_or_equiv
_atom_site_adp_type
_atom_site_calc_flag
_atom_site_refinement_flags
_atom_site_occupancy
_atom_site_symmetry_multiplicity
I I1 0.23717(5) 0.01191(3) 0.335840(18) 0.04724(12) Uani d . 1 1
S S1 0.3337(2) 0.57350(14) 0.29413(7) 0.0475(3) Uani d . 1 1
N N1 0.2710(5) 0.4113(4) 0.4069(2) 0.0308(8) Uani d . 1 1
N N2 0.3149(6) 0.6660(4) 0.4194(2) 0.0341(9) Uani d D 1 1
C C1 0.2992(8) 0.3909(6) 0.2564(3) 0.0481(13) Uani d . 1 1
H H1A 0.3861 0.3211 0.2806 0.072 Uiso calc R 1 1
H H1B 0.3232 0.3950 0.2089 0.072 Uiso calc R 1 1
H H1C 0.1696 0.3588 0.2595 0.072 Uiso calc R 1 1
C C2 0.3031(6) 0.5445(5) 0.3799(2) 0.0304(9) Uani d . 1 1
C C3 0.2384(6) 0.3919(5) 0.4769(2) 0.0295(9) Uani d . 1 1
C C4 0.1976(7) 0.2561(5) 0.5032(3) 0.0376(11) Uani d . 1 1
H H4 0.1910 0.1707 0.4756 0.045 Uiso calc R 1 1
C C5 0.1651(7) 0.2459(6) 0.5733(3) 0.0432(12) Uani d . 1 1
H H5 0.1363 0.1531 0.5916 0.052 Uiso calc R 1 1
C C6 0.1753(7) 0.3702(6) 0.6146(3) 0.0414(12) Uani d . 1 1
H H6 0.1535 0.3607 0.6606 0.050 Uiso calc R 1 1
C C7 0.2184(6) 0.5129(5) 0.5885(2) 0.0344(9) Uani d . 1 1
C C8 0.2492(5) 0.5236(5) 0.5181(2) 0.0295(8) Uani d . 1 1
C C9 0.2892(6) 0.6642(5) 0.4898(2) 0.0299(9) Uani d . 1 1
C C10 0.3011(7) 0.7923(5) 0.5285(3) 0.0406(11) Uani d . 1 1
H H10 0.3295 0.8844 0.5095 0.049 Uiso calc R 1 1
C C11 0.2689(7) 0.7801(6) 0.5986(3) 0.0451(13) Uani d . 1 1
H H11 0.2756 0.8664 0.6257 0.054 Uiso calc R 1 1
C C12 0.2284(7) 0.6463(6) 0.6281(3) 0.0434(12) Uani d . 1 1
H H12 0.2074 0.6427 0.6744 0.052 Uiso calc R 1 1
H H1 0.274(8) 0.328(7) 0.387(3) 0.052 Uiso d . 1 1
H H2 0.327(8) 0.746(4) 0.401(3) 0.052 Uiso d D 1 1

loop_
_atom_site_aniso_label
_atom_site_aniso_U_11
_atom_site_aniso_U_22
_atom_site_aniso_U_33
_atom_site_aniso_U_12
_atom_site_aniso_U_13
_atom_site_aniso_U_23
I1 0.0704(2) 0.02971(16) 0.04296(19) -0.00194(17) 0.01260(14) 0.00215(16)
S1 0.0825(10) 0.0347(6) 0.0260(6) -0.0092(6) 0.0095(6) 0.0024(5)
N1 0.036(2) 0.0292(18) 0.029(2) -0.0009(15) 0.0099(16) -0.0010(16)
N2 0.046(2) 0.0261(18) 0.031(2) -0.0010(16) 0.0056(18) 0.0030(15)
C1 0.074(4) 0.037(3) 0.034(3) -0.008(2) 0.011(3) -0.008(2)
C2 0.031(2) 0.032(2) 0.028(2) 0.0019(17) 0.0010(18) 0.0031(17)
C3 0.025(2) 0.035(2) 0.030(2) 0.0053(17) 0.0057(18) 0.0056(18)
C4 0.038(3) 0.036(2) 0.039(3) 0.000(2) 0.007(2) 0.004(2)
C5 0.047(3) 0.044(3) 0.040(3) -0.001(2) 0.011(2) 0.011(2)
C6 0.038(3) 0.056(3) 0.030(3) 0.005(2) 0.006(2) 0.009(2)
C7 0.0287(19) 0.047(3) 0.027(2) 0.006(2) 0.0014(16) 0.002(2)
C8 0.0248(18) 0.034(2) 0.029(2) 0.0038(17) 0.0010(16) -0.0004(19)
C9 0.027(2) 0.033(2) 0.029(2) 0.0021(17) 0.0024(18) -0.0025(18)
C10 0.047(3) 0.033(2) 0.040(3) 0.003(2) 0.003(2) -0.005(2)
C11 0.046(3) 0.048(3) 0.040(3) 0.003(2) -0.002(2) -0.019(2)
C12 0.041(3) 0.062(3) 0.026(3) 0.004(2) 0.001(2) -0.007(2)

loop_
_atom_type_symbol
_atom_type_description
_atom_type_scat_dispersion_real
_atom_type_scat_dispersion_imag
_atom_type_scat_source
C C 0.0033 0.0016 'International Tables Vol C Tables 4.2.6.8 and 6.1.1.4'
H H 0.0000 0.0000 'International Tables Vol C Tables 4.2.6.8 and 6.1.1.4'
N N 0.0061 0.0033 'International Tables Vol C Tables 4.2.6.8 and 6.1.1.4'
S S 0.1246 0.1234 'International Tables Vol C Tables 4.2.6.8 and 6.1.1.4'
I I -0.4742 1.8119 'International Tables Vol C Tables 4.2.6.8 and 6.1.1.4'

loop_
_geom_angle_atom_site_label_1
_geom_angle_atom_site_label_2
_geom_angle_atom_site_label_3
_geom_angle
C2 S1 C1 103.8(2)
C2 N1 C3 122.9(4)
C2 N1 H1 126(4)
C3 N1 H1 111(4)
C2 N2 C9 123.6(4)
C2 N2 H2 118(4)
C9 N2 H2 119(4)
S1 C1 H1A 109.5
S1 C1 H1B 109.5
H1A C1 H1B 109.5
S1 C1 H1C 109.5
H1A C1 H1C 109.5
H1B C1 H1C 109.5
N1 C2 N2 120.1(4)
N1 C2 S1 124.2(3)
N2 C2 S1 115.8(3)
C4 C3 N1 122.4(4)
C4 C3 C8 121.4(4)
N1 C3 C8 116.2(4)
C3 C4 C5 119.1(5)
C3 C4 H4 120.4
C5 C4 H4 120.4
C6 C5 C4 121.0(5)
C6 C5 H5 119.5
C4 C5 H5 119.5
C5 C6 C7 121.0(4)
C5 C6 H6 119.5
C7 C6 H6 119.5
C6 C7 C12 123.8(4)
C6 C7 C8 118.0(4)
C12 C7 C8 118.1(4)
C9 C8 C7 119.8(4)
C9 C8 C3 120.8(4)
C7 C8 C3 119.4(4)
C10 C9 N2 121.7(4)
C10 C9 C8 121.8(4)
N2 C9 C8 116.5(4)
C9 C10 C11 117.7(5)
C9 C10 H10 121.1
C11 C10 H10 121.1
C12 C11 C10 122.4(5)
C12 C11 H11 118.8
C10 C11 H11 118.8
C11 C12 C7 120.1(5)
C11 C12 H12 119.9
C7 C12 H12 119.9

loop_
_geom_bond_atom_site_label_1
_geom_bond_atom_site_label_2
_geom_bond_distance
S1 C2 1.730(5)
S1 C1 1.789(5)
N1 C2 1.325(5)
N1 C3 1.418(6)
N1 H1 0.85(6)
N2 C2 1.325(6)
N2 C9 1.404(6)
N2 H2 0.811(19)
C1 H1A 0.9600
C1 H1B 0.9600
C1 H1C 0.9600
C3 C4 1.356(6)
C3 C8 1.419(6)
C4 C5 1.412(7)
C4 H4 0.9300
C5 C6 1.366(7)
C5 H5 0.9300
C6 C7 1.413(7)
C6 H6 0.9300
C7 C12 1.415(7)
C7 C8 1.415(6)
C8 C9 1.408(6)
C9 C10 1.366(6)
C10 C11 1.414(7)
C10 H10 0.9300
C11 C12 1.365(8)
C11 H11 0.9300
C12 H12 0.9300

loop_
_geom_hbond_atom_site_label_D
_geom_hbond_atom_site_label_H
_geom_hbond_atom_site_label_A
_geom_hbond_site_symmetry_A
_geom_hbond_distance_DH
_geom_hbond_distance_HA
_geom_hbond_distance_DA
_geom_hbond_angle_DHA
N2 H2 I1 1_565 0.811(19) 2.72(3) 3.500(4) 161(5)
N1 H1 I1 . 0.85(6) 2.98(6) 3.813(4) 169(5)

loop_
_geom_torsion_atom_site_label_1
_geom_torsion_atom_site_label_2
_geom_torsion_atom_site_label_3
_geom_torsion_atom_site_label_4
_geom_torsion
C3 N1 C2 N2 3.3(7)
C3 N1 C2 S1 -177.2(3)
C9 N2 C2 N1 -2.1(7)
C9 N2 C2 S1 178.4(3)
C1 S1 C2 N1 2.9(5)
C1 S1 C2 N2 -177.7(4)
C2 N1 C3 C4 177.1(4)
C2 N1 C3 C8 -2.4(6)
N1 C3 C4 C5 -179.4(4)
C8 C3 C4 C5 0.0(7)
C3 C4 C5 C6 -0.4(8)
C4 C5 C6 C7 0.1(8)
C5 C6 C7 C12 179.1(5)
C5 C6 C7 C8 0.5(7)
C6 C7 C8 C9 178.9(4)
C12 C7 C8 C9 0.3(6)
C6 C7 C8 C3 -0.8(6)
C12 C7 C8 C3 -179.5(4)
C4 C3 C8 C9 -179.2(4)
N1 C3 C8 C9 0.3(6)
C4 C3 C8 C7 0.6(6)
N1 C3 C8 C7 -179.9(4)
C2 N2 C9 C10 -179.5(4)
C2 N2 C9 C8 0.0(6)
C7 C8 C9 C10 0.5(6)
C3 C8 C9 C10 -179.7(4)
C7 C8 C9 N2 -179.0(4)
C3 C8 C9 N2 0.8(6)
N2 C9 C10 C11 178.6(5)
C8 C9 C10 C11 -0.9(7)
C9 C10 C11 C12 0.5(8)
C10 C11 C12 C7 0.3(8)
C6 C7 C12 C11 -179.3(5)
C8 C7 C12 C11 -0.7(7)

loop_
_cod_related_entry_id
_cod_related_entry_database
_cod_related_entry_code
1 ChemSpider 14331440
